data_4303949
loop_
_publ_author_name
'Birgit Weber'
'Eike Kaps'
'Jan Weigand'
'Chiara Carbonera'
'Jean-Fran\,cois L\'etard'
'Klaus Achterhold'
'Fritz G. Parak'

_publ_contact_author_address
;
Department Chemie und Biochemie
Ludwig-Maximilians Universit\"at
Butenandtstra\&se 5-13 (Haus F)
D-81377 M\"unchen
Germany
;
_publ_contact_author_email bwmch@cup.uni-muenchen.de
_publ_contact_author_fax '+49 89 218077407'
_publ_contact_author_name 'Birgit Weber'
_publ_contact_author_phone '+49 89 218077772'
_publ_section_title
;
Cooperative Iron(II) Spin Crossover Complexes with N4O2 Coordination Sphere
;
_journal_name_full 'Inorganic Chemistry'
_journal_page_first 487
_journal_page_last 496
_journal_paper_doi 10.1021/ic070067o
_journal_volume 47
_journal_year 2008
_chemical_compound_source
;
iron acetate and ligand L heated to reflux in pyridine
;
_chemical_formula_moiety 'C18 H18 Fe N2 O4, 2(C5 H5 N)'
_chemical_formula_sum 'C28 H28 Fe N4 O4'
_chemical_formula_weight 540.391
_chemical_name_common 1
_space_group_IT_number 14
_symmetry_cell_setting monoclinic
_symmetry_Int_Tables_number 14
_symmetry_space_group_name_Hall '-P 2ybc'
_symmetry_space_group_name_H-M 'P 1 21/c 1'
_atom_sites_solution_hydrogens geom
_atom_sites_solution_primary direct
_atom_sites_solution_secondary difmap
_audit_author_name 'Mayer, P.'
_audit_block_code fe_L_py_2_HS
_audit_creation_date 27-Nov-03
_audit_creation_method 'form98_1/compatible with shelxl97-2'
_audit_update_record 27-Oct-04
_cell_angle_alpha 90.00
_cell_angle_beta 103.201(7)
_cell_angle_gamma 90.00
_cell_formula_units_Z 4
_cell_length_a 11.9950(8)
_cell_length_b 8.8100(5)
_cell_length_c 24.9490(15)
_cell_measurement_reflns_used 5000
_cell_measurement_temperature 200(2)
_cell_measurement_theta_max 25.9
_cell_measurement_theta_min 2.2
_cell_volume 2566.8(3)
_computing_cell_refinement 'Stoe IPDS software (Darmstadt, Germany)'
_computing_data_collection 'Stoe IPDS software (Darmstadt, Germany)'
_computing_data_reduction 'Stoe IPDS software (Darmstadt, Germany)'
_computing_molecular_graphics
;ORTEP (M. N. Burnett, C. K. Johnson, ORTEP-III: Oak Ridge Thermal Ellipsoid
 Plot Program for Crystal Structure Illustrations, Oak Ridge National
 Laboratory Report ORNL-6895, 1996). Windows version (L. J. Farrugia, Univ.
 Glasgow) used --- SCHAKAL (E. Keller, University of  Freiburg (Breisgau),
 Germany, 1995).
;
_computing_structure_refinement 'SHELXL-97 (G. M. Sheldrick. University of G\"ottingen, 97-2 version)'
_computing_structure_solution 'SIR97 (Cascarano et al.,Acta Crystallogr., Sect A, 1996, C79)'
_diffrn_ambient_temperature 200(2)
_diffrn_measured_fraction_theta_full 0.985
_diffrn_measured_fraction_theta_max 0.985
_diffrn_measurement_device 'image-plate area detector'
_diffrn_measurement_device_type 'Stoe IPDS'
_diffrn_measurement_method 'area detection'
_diffrn_orient_matrix_type
;first index: i in a~i~^*^, second: diffractometer xyz
 e.g. UB_21,UB_22,UB_23 are the xyz components of b^*^
;
_diffrn_orient_matrix_UB_11 0.020425
_diffrn_orient_matrix_UB_12 0.058298
_diffrn_orient_matrix_UB_13 0.059307
_diffrn_orient_matrix_UB_21 0.091667
_diffrn_orient_matrix_UB_22 0.029168
_diffrn_orient_matrix_UB_23 -0.060242
_diffrn_orient_matrix_UB_31 -0.019374
_diffrn_orient_matrix_UB_32 0.033894
_diffrn_orient_matrix_UB_33 -0.013070
_diffrn_radiation_collimation '0.5 mm collimator'
_diffrn_radiation_monochromator graphite
_diffrn_radiation_source 'fine-focus sealed tube'
_diffrn_radiation_type MoK\a
_diffrn_radiation_wavelength 0.71073
_diffrn_reflns_av_R_equivalents 0.0467
_diffrn_reflns_av_sigmaI/netI 0.0482
_diffrn_reflns_limit_h_max 14
_diffrn_reflns_limit_h_min -14
_diffrn_reflns_limit_k_max 10
_diffrn_reflns_limit_k_min -10
_diffrn_reflns_limit_l_max 30
_diffrn_reflns_limit_l_min -30
_diffrn_reflns_number 17760
_diffrn_reflns_theta_full 25.86
_diffrn_reflns_theta_max 25.86
_diffrn_reflns_theta_min 2.13
_diffrn_source_current 50_mA
_diffrn_source_power 2.75_kW
_diffrn_source_type 'Spellman DF4 Series'
_diffrn_source_voltage 55_kV
_exptl_absorpt_coefficient_mu 0.629
_exptl_absorpt_correction_T_max 0.9049
_exptl_absorpt_correction_T_min 0.8450
_exptl_absorpt_correction_type numerical
_exptl_absorpt_process_details 'Absorption correction with XRed, rev 1.09, STOE (Darmstadt, Germany)'
_exptl_crystal_colour black
_exptl_crystal_density_diffrn 1.39840(16)
_exptl_crystal_density_method 'not measured'
_exptl_crystal_description block
_exptl_crystal_F_000 1128
_exptl_crystal_size_max 0.45
_exptl_crystal_size_mid 0.30
_exptl_crystal_size_min 0.20
_refine_diff_density_max 0.238
_refine_diff_density_min -0.307
_refine_diff_density_rms 0.050
_refine_ls_extinction_method none
_refine_ls_goodness_of_fit_ref 0.901
_refine_ls_hydrogen_treatment mixed
_refine_ls_matrix_type full
_refine_ls_number_parameters 338
_refine_ls_number_reflns 4911
_refine_ls_number_restraints 0
_refine_ls_restrained_S_all 0.901
_refine_ls_R_factor_all 0.0487
_refine_ls_R_factor_gt 0.0310
_refine_ls_shift/su_max 0.000
_refine_ls_shift/su_mean 0.000
_refine_ls_structure_factor_coef Fsqd
_refine_ls_weighting_details 'calc w=1/[\s^2^(Fo^2^)+(0.0405P)^2^+0.0000P] where P=(Fo^2^+2Fc^2^)/3'
_refine_ls_weighting_scheme calc
_refine_ls_wR_factor_gt 0.0683
_refine_ls_wR_factor_ref 0.0717
_reflns_number_gt 3627
_reflns_number_total 4911
_reflns_threshold_expression >2sigma(I)
_cod_data_source_file ic070067o-file001_2.cif
_cod_data_source_block h149
_cod_original_sg_symbol_H-M 'P 21/c'
_cod_database_code 4303949

loop_
_symmetry_equiv_pos_as_xyz
'x, y, z'
'-x, y+1/2, -z+1/2'
'-x, -y, -z'
'x, -y-1/2, z-1/2'

loop_
_atom_site_label
_atom_site_type_symbol
_atom_site_fract_x
_atom_site_fract_y
_atom_site_fract_z
_atom_site_U_iso_or_equiv
_atom_site_adp_type
_atom_site_occupancy
_atom_site_symmetry_multiplicity
_atom_site_calc_flag
_atom_site_refinement_flags
_atom_site_disorder_assembly
_atom_site_disorder_group
Fe Fe 0.28700(2) 0.18997(3) 0.130603(11) 0.02045(8) Uani 1 1 d . . .
O1 O 0.44633(11) 0.22830(14) 0.12089(6) 0.0256(3) Uani 1 1 d . . .
O2 O 0.28377(12) -0.02203(14) 0.15793(6) 0.0292(3) Uani 1 1 d . . .
O3 O 0.59598(12) 0.59457(18) 0.05981(7) 0.0397(4) Uani 1 1 d . . .
O4 O 0.09464(17) -0.2047(2) 0.25860(8) 0.0642(6) Uani 1 1 d . . .
N1 N 0.24824(13) 0.40436(16) 0.09876(7) 0.0209(3) Uani 1 1 d . . .
N2 N 0.12024(13) 0.20770(16) 0.14016(6) 0.0204(3) Uani 1 1 d . . .
C1 C 0.49689(16) 0.3429(2) 0.10705(8) 0.0245(4) Uani 1 1 d . . .
C2 C 0.43690(16) 0.4758(2) 0.08425(8) 0.0227(4) Uani 1 1 d . . .
C3 C 0.31792(16) 0.4961(2) 0.08173(8) 0.0228(4) Uani 1 1 d . . .
H3 H 0.2853 0.5882 0.0656 0.027 Uiso 1 1 calc R . .
C4 C 0.13255(16) 0.4459(2) 0.09502(9) 0.0249(4) Uani 1 1 d . . .
C5 C 0.08148(19) 0.5775(3) 0.06981(12) 0.0481(7) Uani 1 1 d . . .
H5 H 0.1250 0.6444 0.0528 0.058 Uiso 1 1 calc R . .
C6 C -0.0303(2) 0.6126(3) 0.06906(14) 0.0573(8) Uani 1 1 d . . .
H6 H -0.0632 0.7031 0.0516 0.069 Uiso 1 1 calc R . .
C7 C -0.09502(19) 0.5173(2) 0.09345(12) 0.0453(6) Uani 1 1 d . . .
H7 H -0.1722 0.5421 0.0932 0.054 Uiso 1 1 calc R . .
C8 C -0.04672(17) 0.3852(2) 0.11833(10) 0.0323(5) Uani 1 1 d . . .
H8 H -0.0913 0.3200 0.1354 0.039 Uiso 1 1 calc R . .
C9 C 0.06580(16) 0.34570(19) 0.11886(8) 0.0227(4) Uani 1 1 d . . .
C10 C 0.07141(16) 0.1140(2) 0.16825(8) 0.0225(4) Uani 1 1 d . . .
H10 H -0.0002 0.1448 0.1749 0.027 Uiso 1 1 calc R . .
C11 C 0.11393(17) -0.0294(2) 0.19005(8) 0.0258(4) Uani 1 1 d . . .
C12 C 0.21719(18) -0.0927(2) 0.18177(8) 0.0270(5) Uani 1 1 d . . .
C13 C 0.2570(2) -0.2511(3) 0.19955(11) 0.0484(7) Uani 1 1 d . . .
H13A H 0.3158 -0.2827 0.1803 0.073 Uiso 1 1 calc R . .
H13B H 0.1920 -0.3212 0.1906 0.073 Uiso 1 1 calc R . .
H13C H 0.2892 -0.2523 0.2394 0.073 Uiso 1 1 calc R . .
C14 C 0.0493(2) -0.1092(2) 0.22485(9) 0.0377(5) Uani 1 1 d . . .
C15 C -0.0752(2) -0.0755(3) 0.22012(12) 0.0565(7) Uani 1 1 d . . .
H15A H -0.1047 -0.1405 0.2456 0.085 Uiso 1 1 calc R . .
H15B H -0.1180 -0.0953 0.1824 0.085 Uiso 1 1 calc R . .
H15C H -0.0843 0.0312 0.2293 0.085 Uiso 1 1 calc R . .
C16 C 0.62554(17) 0.3276(3) 0.11857(11) 0.0422(6) Uani 1 1 d . . .
H16A H 0.6486 0.2309 0.1372 0.063 Uiso 1 1 calc R . .
H16B H 0.6612 0.4115 0.1422 0.063 Uiso 1 1 calc R . .
H16C H 0.6504 0.3304 0.0838 0.063 Uiso 1 1 calc R . .
C17 C 0.49487(17) 0.5985(2) 0.06171(8) 0.0284(5) Uani 1 1 d . . .
C18 C 0.4282(2) 0.7394(3) 0.03919(12) 0.0500(7) Uani 1 1 d . . .
H18A H 0.4778 0.8082 0.0243 0.075 Uiso 1 1 calc R . .
H18B H 0.4015 0.7906 0.0688 0.075 Uiso 1 1 calc R . .
H18C H 0.3622 0.7107 0.0099 0.075 Uiso 1 1 calc R . .
N3 N 0.35081(14) 0.27756(17) 0.21774(7) 0.0256(4) Uani 1 1 d . . .
C19 C 0.40596(17) 0.4103(2) 0.22676(9) 0.0299(5) Uani 1 1 d . . .
H19 H 0.4212 0.4633 0.1960 0.036 Uiso 1 1 calc R . .
C20 C 0.44180(18) 0.4743(2) 0.27806(9) 0.0346(5) Uani 1 1 d . . .
H20 H 0.4805 0.5691 0.2823 0.041 Uiso 1 1 calc R . .
C21 C 0.4210(2) 0.3995(2) 0.32305(9) 0.0372(5) Uani 1 1 d . . .
H21 H 0.4450 0.4410 0.3590 0.045 Uiso 1 1 calc R . .
C22 C 0.3645(2) 0.2629(2) 0.31462(9) 0.0361(5) Uani 1 1 d . . .
H22 H 0.3488 0.2080 0.3448 0.043 Uiso 1 1 calc R . .
C23 C 0.33106(19) 0.2068(2) 0.26220(9) 0.0326(5) Uani 1 1 d . . .
H23 H 0.2917 0.1124 0.2571 0.039 Uiso 1 1 calc R . .
N4 N 0.23722(14) 0.09447(17) 0.04587(7) 0.0256(4) Uani 1 1 d . . .
C24 C 0.28302(17) 0.1465(2) 0.00516(9) 0.0290(5) Uani 1 1 d . . .
H24 H 0.3359 0.2283 0.0129 0.035 Uiso 1 1 calc R . .
C25 C 0.25738(19) 0.0875(2) -0.04699(9) 0.0345(5) Uani 1 1 d . . .
H25 H 0.2922 0.1274 -0.0746 0.041 Uiso 1 1 calc R . .
C26 C 0.1803(2) -0.0308(3) -0.05897(10) 0.0397(5) Uani 1 1 d . . .
H26 H 0.1620 -0.0749 -0.0947 0.048 Uiso 1 1 calc R . .
C27 C 0.13034(19) -0.0833(2) -0.01810(10) 0.0376(5) Uani 1 1 d . . .
H27 H 0.0757 -0.1632 -0.0253 0.045 Uiso 1 1 calc R . .
C28 C 0.16068(17) -0.0188(2) 0.03307(9) 0.0315(5) Uani 1 1 d . . .
H28 H 0.1258 -0.0560 0.0610 0.038 Uiso 1 1 calc R . .

loop_
_atom_site_aniso_label
_atom_site_aniso_U_11
_atom_site_aniso_U_22
_atom_site_aniso_U_33
_atom_site_aniso_U_23
_atom_site_aniso_U_13
_atom_site_aniso_U_12
Fe 0.02147(14) 0.01768(12) 0.02370(15) 0.00269(11) 0.00825(11) -0.00182(11)
O1 0.0233(7) 0.0210(7) 0.0332(8) 0.0022(6) 0.0079(7) 0.0012(5)
O2 0.0374(8) 0.0227(7) 0.0308(8) 0.0048(6) 0.0149(7) 0.0073(6)
O3 0.0282(8) 0.0492(9) 0.0447(10) 0.0106(7) 0.0147(8) -0.0089(7)
O4 0.0766(13) 0.0634(12) 0.0632(12) 0.0387(10) 0.0381(11) 0.0124(10)
N1 0.0184(8) 0.0189(7) 0.0258(9) 0.0026(6) 0.0057(7) -0.0013(6)
N2 0.0229(8) 0.0147(7) 0.0252(9) -0.0013(6) 0.0088(7) -0.0019(6)
C1 0.0238(10) 0.0280(10) 0.0229(11) -0.0039(8) 0.0079(9) -0.0019(8)
C2 0.0216(10) 0.0251(9) 0.0219(10) 0.0002(8) 0.0057(9) -0.0035(8)
C3 0.0244(10) 0.0198(9) 0.0243(11) 0.0039(8) 0.0056(9) -0.0011(7)
C4 0.0205(10) 0.0207(9) 0.0343(12) 0.0031(8) 0.0081(9) 0.0007(7)
C5 0.0304(12) 0.0338(12) 0.083(2) 0.0286(12) 0.0200(13) 0.0054(9)
C6 0.0304(13) 0.0375(13) 0.105(2) 0.0312(14) 0.0187(15) 0.0127(10)
C7 0.0236(11) 0.0324(12) 0.082(2) 0.0078(12) 0.0158(13) 0.0065(9)
C8 0.0260(11) 0.0232(10) 0.0515(14) -0.0021(9) 0.0169(11) -0.0029(8)
C9 0.0233(9) 0.0181(9) 0.0277(11) -0.0018(7) 0.0078(9) -0.0002(7)
C10 0.0230(10) 0.0228(9) 0.0235(11) -0.0047(8) 0.0089(9) -0.0054(7)
C11 0.0344(11) 0.0201(9) 0.0236(11) -0.0020(8) 0.0085(10) -0.0068(8)
C12 0.0439(12) 0.0178(9) 0.0205(11) -0.0006(8) 0.0098(10) -0.0017(8)
C13 0.0749(18) 0.0253(10) 0.0526(16) 0.0101(11) 0.0301(15) 0.0124(12)
C14 0.0506(14) 0.0317(12) 0.0349(13) 0.0047(10) 0.0185(12) -0.0088(10)
C15 0.0483(15) 0.0605(16) 0.0669(19) 0.0256(14) 0.0263(15) -0.0122(13)
C16 0.0251(11) 0.0393(13) 0.0627(17) 0.0104(12) 0.0111(12) 0.0024(9)
C17 0.0279(11) 0.0332(11) 0.0245(11) 0.0013(8) 0.0065(10) -0.0071(8)
C18 0.0384(13) 0.0429(13) 0.0697(19) 0.0292(13) 0.0143(14) -0.0070(11)
N3 0.0288(9) 0.0226(8) 0.0263(9) -0.0024(7) 0.0079(8) 0.0007(6)
C19 0.0324(11) 0.0232(10) 0.0339(13) 0.0004(9) 0.0071(10) -0.0001(8)
C20 0.0356(12) 0.0267(10) 0.0387(13) -0.0062(9) 0.0028(11) -0.0064(9)
C21 0.0405(13) 0.0398(12) 0.0271(12) -0.0073(10) -0.0011(11) 0.0005(10)
C22 0.0441(13) 0.0360(11) 0.0289(12) 0.0017(9) 0.0098(11) -0.0023(10)
C23 0.0396(12) 0.0265(10) 0.0328(12) -0.0039(9) 0.0107(10) -0.0049(9)
N4 0.0238(8) 0.0233(8) 0.0294(10) 0.0046(7) 0.0054(8) -0.0009(6)
C24 0.0253(10) 0.0272(10) 0.0359(13) 0.0030(8) 0.0099(10) -0.0046(8)
C25 0.0353(12) 0.0382(12) 0.0308(13) 0.0040(10) 0.0090(11) -0.0020(9)
C26 0.0454(14) 0.0370(12) 0.0319(13) -0.0022(10) -0.0012(11) -0.0002(10)
C27 0.0368(12) 0.0299(11) 0.0413(14) 0.0019(10) -0.0012(11) -0.0086(9)
C28 0.0280(11) 0.0276(10) 0.0388(13) 0.0080(9) 0.0076(10) -0.0047(8)

loop_
_atom_type_symbol
_atom_type_description
_atom_type_scat_dispersion_real
_atom_type_scat_dispersion_imag
_atom_type_scat_source
C C 0.0033 0.0016 'International Tables Vol C Tables 4.2.6.8 and 6.1.1.4'
H H 0.0000 0.0000 'International Tables Vol C Tables 4.2.6.8 and 6.1.1.4'
N N 0.0061 0.0033 'International Tables Vol C Tables 4.2.6.8 and 6.1.1.4'
O O 0.0106 0.0060 'International Tables Vol C Tables 4.2.6.8 and 6.1.1.4'
Fe Fe 0.3463 0.8444 'International Tables Vol C Tables 4.2.6.8 and 6.1.1.4'

loop_
_exptl_crystal_face_index_h
_exptl_crystal_face_index_k
_exptl_crystal_face_index_l
_exptl_crystal_face_perp_dist
0 -1 0 0.1560
1 6 1 0.1220
5 0 -9 0.0590
-5 0 9 0.1310
-3 0 -10 0.1820
1 -1 1 0.1940
4 1 9 0.2110
5 -2 9 0.2100
3 -1 10 0.2160
-4 -5 8 0.1590
-5 -2 9 0.1310
0 0 1 0.2110
-3 0 4 0.1270
1 1 9 0.2060
-4 3 8 0.1330
-2 1 1 0.1830
-2 7 7 0.1190
-3 4 -1 0.1790

loop_
_geom_angle_atom_site_label_1
_geom_angle_atom_site_label_2
_geom_angle_atom_site_label_3
_geom_angle
_geom_angle_site_symmetry_1
_geom_angle_site_symmetry_3
_geom_angle_publ_flag
O2 Fe O1 106.99(5) . . ?
O2 Fe N1 166.22(6) . . ?
O1 Fe N1 86.36(5) . . ?
O2 Fe N2 86.37(5) . . ?
O1 Fe N2 166.00(5) . . ?
N1 Fe N2 80.60(6) . . ?
O2 Fe N4 87.06(6) . . ?
O1 Fe N4 90.30(6) . . ?
N1 Fe N4 89.56(6) . . ?
N2 Fe N4 94.65(6) . . ?
O2 Fe N3 91.13(6) . . ?
O1 Fe N3 86.36(6) . . ?
N1 Fe N3 93.13(6) . . ?
N2 Fe N3 89.28(6) . . ?
N4 Fe N3 175.56(6) . . ?
C1 O1 Fe 134.04(12) . . ?
C12 O2 Fe 133.38(12) . . ?
C3 N1 C4 120.66(15) . . ?
C3 N1 Fe 126.14(12) . . ?
C4 N1 Fe 113.18(11) . . ?
C10 N2 C9 121.11(15) . . ?
C10 N2 Fe 125.24(13) . . ?
C9 N2 Fe 113.17(11) . . ?
O1 C1 C2 122.37(17) . . ?
O1 C1 C16 114.15(17) . . ?
C2 C1 C16 123.46(17) . . ?
C1 C2 C3 122.02(16) . . ?
C1 C2 C17 121.30(16) . . ?
C3 C2 C17 116.68(17) . . ?
N1 C3 C2 128.25(17) . . ?
C5 C4 C9 118.54(17) . . ?
C5 C4 N1 124.62(17) . . ?
C9 C4 N1 116.84(16) . . ?
C6 C5 C4 121.4(2) . . ?
C5 C6 C7 120.3(2) . . ?
C6 C7 C8 119.44(19) . . ?
C7 C8 C9 121.40(18) . . ?
C8 C9 C4 118.82(17) . . ?
C8 C9 N2 125.32(16) . . ?
C4 C9 N2 115.82(15) . . ?
N2 C10 C11 126.95(17) . . ?
C12 C11 C10 122.89(16) . . ?
C12 C11 C14 119.69(18) . . ?
C10 C11 C14 117.35(17) . . ?
O2 C12 C11 122.89(17) . . ?
O2 C12 C13 113.72(18) . . ?
C11 C12 C13 123.39(18) . . ?
O4 C14 C11 121.5(2) . . ?
O4 C14 C15 117.87(19) . . ?
C11 C14 C15 120.6(2) . . ?
O3 C17 C2 123.68(19) . . ?
O3 C17 C18 116.92(17) . . ?
C2 C17 C18 119.40(17) . . ?
C19 N3 C23 116.23(18) . . ?
C19 N3 Fe 120.29(14) . . ?
C23 N3 Fe 123.38(13) . . ?
N3 C19 C20 123.54(19) . . ?
C21 C20 C19 119.2(2) . . ?
C20 C21 C22 118.1(2) . . ?
C23 C22 C21 119.3(2) . . ?
N3 C23 C22 123.61(19) . . ?
C24 N4 C28 116.71(18) . . ?
C24 N4 Fe 121.51(13) . . ?
C28 N4 Fe 121.78(13) . . ?
N4 C24 C25 123.24(19) . . ?
C24 C25 C26 119.10(19) . . ?
C27 C26 C25 118.5(2) . . ?
C28 C27 C26 118.9(2) . . ?
N4 C28 C27 123.50(19) . . ?

loop_
_geom_bond_atom_site_label_1
_geom_bond_atom_site_label_2
_geom_bond_distance
_geom_bond_site_symmetry_2
_geom_bond_publ_flag
Fe O2 1.9917(13) . ?
Fe O1 2.0092(12) . ?
Fe N1 2.0605(15) . ?
Fe N2 2.0737(14) . ?
Fe N4 2.2264(17) . ?
Fe N3 2.2687(17) . ?
O1 C1 1.266(2) . ?
O2 C12 1.263(2) . ?
O3 C17 1.225(2) . ?
O4 C14 1.227(3) . ?
N1 C3 1.302(2) . ?
N1 C4 1.418(2) . ?
N2 C10 1.305(2) . ?
N2 C9 1.424(2) . ?
C1 C2 1.423(3) . ?
C1 C16 1.510(3) . ?
C2 C3 1.425(3) . ?
C2 C17 1.465(3) . ?
C4 C5 1.392(3) . ?
C4 C9 1.411(2) . ?
C5 C6 1.372(3) . ?
C6 C7 1.376(3) . ?
C7 C8 1.383(3) . ?
C8 C9 1.391(3) . ?
C10 C11 1.423(3) . ?
C11 C12 1.416(3) . ?
C11 C14 1.469(3) . ?
C12 C13 1.509(3) . ?
C14 C15 1.501(3) . ?
C17 C18 1.514(3) . ?
N3 C19 1.337(2) . ?
N3 C23 1.340(3) . ?
C19 C20 1.374(3) . ?
C20 C21 1.373(3) . ?
C21 C22 1.373(3) . ?
C22 C23 1.370(3) . ?
N4 C24 1.341(2) . ?
N4 C28 1.344(3) . ?
C24 C25 1.369(3) . ?
C25 C26 1.380(3) . ?
C26 C27 1.375(3) . ?
C27 C28 1.369(3) . ?

loop_
_geom_contact_atom_site_label_1
_geom_contact_atom_site_label_2
_geom_contact_distance
_geom_contact_site_symmetry_1
_geom_contact_site_symmetry_2
_geom_contact_publ_flag
? ? ? ? ? ?

loop_
_geom_hbond_atom_site_label_D
_geom_hbond_atom_site_label_H
_geom_hbond_atom_site_label_A
_geom_hbond_distance_DH
_geom_hbond_distance_HA
_geom_hbond_distance_DA
_geom_hbond_angle_DHA
_geom_hbond_site_symmetry_A
_geom_hbond_publ_flag
? ? ? ? ? ? ? ? ?

loop_
_geom_torsion_atom_site_label_1
_geom_torsion_atom_site_label_2
_geom_torsion_atom_site_label_3
_geom_torsion_atom_site_label_4
_geom_torsion
_geom_torsion_site_symmetry_1
_geom_torsion_site_symmetry_2
_geom_torsion_site_symmetry_3
_geom_torsion_site_symmetry_4
_geom_torsion_publ_flag
O2 Fe O1 C1 -176.58(17) . . . . ?
N1 Fe O1 C1 6.86(18) . . . . ?
N2 Fe O1 C1 -14.4(4) . . . . ?
N4 Fe O1 C1 96.41(18) . . . . ?
N3 Fe O1 C1 -86.51(18) . . . . ?
O1 Fe O2 C12 161.71(18) . . . . ?
N1 Fe O2 C12 -32.9(4) . . . . ?
N2 Fe O2 C12 -14.03(18) . . . . ?
N4 Fe O2 C12 -108.88(19) . . . . ?
N3 Fe O2 C12 75.17(19) . . . . ?
O2 Fe N1 C3 -164.4(2) . . . . ?
O1 Fe N1 C3 1.60(16) . . . . ?
N2 Fe N1 C3 176.49(17) . . . . ?
N4 Fe N1 C3 -88.73(16) . . . . ?
N3 Fe N1 C3 87.74(16) . . . . ?
O2 Fe N1 C4 13.8(3) . . . . ?
O1 Fe N1 C4 179.81(13) . . . . ?
N2 Fe N1 C4 -5.29(13) . . . . ?
N4 Fe N1 C4 89.49(13) . . . . ?
N3 Fe N1 C4 -94.04(13) . . . . ?
O2 Fe N2 C10 15.18(15) . . . . ?
O1 Fe N2 C10 -147.7(2) . . . . ?
N1 Fe N2 C10 -169.29(16) . . . . ?
N4 Fe N2 C10 101.92(15) . . . . ?
N3 Fe N2 C10 -76.00(15) . . . . ?
O2 Fe N2 C9 -172.72(13) . . . . ?
O1 Fe N2 C9 24.4(3) . . . . ?
N1 Fe N2 C9 2.80(12) . . . . ?
N4 Fe N2 C9 -85.98(13) . . . . ?
N3 Fe N2 C9 96.10(13) . . . . ?
Fe O1 C1 C2 -12.1(3) . . . . ?
Fe O1 C1 C16 166.03(15) . . . . ?
O1 C1 C2 C3 7.9(3) . . . . ?
C16 C1 C2 C3 -170.1(2) . . . . ?
O1 C1 C2 C17 -171.63(18) . . . . ?
C16 C1 C2 C17 10.4(3) . . . . ?
C4 N1 C3 C2 177.34(19) . . . . ?
Fe N1 C3 C2 -4.6(3) . . . . ?
C1 C2 C3 N1 0.4(3) . . . . ?
C17 C2 C3 N1 179.92(19) . . . . ?
C3 N1 C4 C5 5.3(3) . . . . ?
Fe N1 C4 C5 -173.0(2) . . . . ?
C3 N1 C4 C9 -174.54(18) . . . . ?
Fe N1 C4 C9 7.1(2) . . . . ?
C9 C4 C5 C6 1.7(4) . . . . ?
N1 C4 C5 C6 -178.2(3) . . . . ?
C4 C5 C6 C7 -0.1(5) . . . . ?
C5 C6 C7 C8 -0.5(4) . . . . ?
C6 C7 C8 C9 -0.6(4) . . . . ?
C7 C8 C9 C4 2.2(3) . . . . ?
C7 C8 C9 N2 -175.6(2) . . . . ?
C5 C4 C9 C8 -2.7(3) . . . . ?
N1 C4 C9 C8 177.16(18) . . . . ?
C5 C4 C9 N2 175.3(2) . . . . ?
N1 C4 C9 N2 -4.9(3) . . . . ?
C10 N2 C9 C8 -9.5(3) . . . . ?
Fe N2 C9 C8 178.01(17) . . . . ?
C10 N2 C9 C4 172.65(18) . . . . ?
Fe N2 C9 C4 0.2(2) . . . . ?
C9 N2 C10 C11 177.54(18) . . . . ?
Fe N2 C10 C11 -10.9(3) . . . . ?
N2 C10 C11 C12 -2.4(3) . . . . ?
N2 C10 C11 C14 174.4(2) . . . . ?
Fe O2 C12 C11 6.6(3) . . . . ?
Fe O2 C12 C13 -174.43(16) . . . . ?
C10 C11 C12 O2 5.4(3) . . . . ?
C14 C11 C12 O2 -171.34(19) . . . . ?
C10 C11 C12 C13 -173.4(2) . . . . ?
C14 C11 C12 C13 9.8(3) . . . . ?
C12 C11 C14 O4 20.2(3) . . . . ?
C10 C11 C14 O4 -156.7(2) . . . . ?
C12 C11 C14 C15 -159.9(2) . . . . ?
C10 C11 C14 C15 23.1(3) . . . . ?
C1 C2 C17 O3 1.5(3) . . . . ?
C3 C2 C17 O3 -177.98(19) . . . . ?
C1 C2 C17 C18 -178.5(2) . . . . ?
C3 C2 C17 C18 2.0(3) . . . . ?
O2 Fe N3 C19 157.96(14) . . . . ?
O1 Fe N3 C19 51.00(14) . . . . ?
N1 Fe N3 C19 -35.14(15) . . . . ?
N2 Fe N3 C19 -115.69(15) . . . . ?
N4 Fe N3 C19 92.2(7) . . . . ?
O2 Fe N3 C23 -25.81(16) . . . . ?
O1 Fe N3 C23 -132.77(16) . . . . ?
N1 Fe N3 C23 141.08(16) . . . . ?
N2 Fe N3 C23 60.54(16) . . . . ?
N4 Fe N3 C23 -91.6(7) . . . . ?
C23 N3 C19 C20 0.0(3) . . . . ?
Fe N3 C19 C20 176.52(16) . . . . ?
N3 C19 C20 C21 0.2(3) . . . . ?
C19 C20 C21 C22 -0.1(3) . . . . ?
C20 C21 C22 C23 -0.1(3) . . . . ?
C19 N3 C23 C22 -0.3(3) . . . . ?
Fe N3 C23 C22 -176.66(16) . . . . ?
C21 C22 C23 N3 0.3(3) . . . . ?
O2 Fe N4 C24 -139.75(15) . . . . ?
O1 Fe N4 C24 -32.75(15) . . . . ?
N1 Fe N4 C24 53.61(15) . . . . ?
N2 Fe N4 C24 134.14(15) . . . . ?
N3 Fe N4 C24 -73.8(8) . . . . ?
O2 Fe N4 C28 39.68(15) . . . . ?
O1 Fe N4 C28 146.68(15) . . . . ?
N1 Fe N4 C28 -126.96(15) . . . . ?
N2 Fe N4 C28 -46.43(15) . . . . ?
N3 Fe N4 C28 105.6(7) . . . . ?
C28 N4 C24 C25 -1.6(3) . . . . ?
Fe N4 C24 C25 177.85(16) . . . . ?
N4 C24 C25 C26 0.4(3) . . . . ?
C24 C25 C26 C27 1.1(3) . . . . ?
C25 C26 C27 C28 -1.3(3) . . . . ?
C24 N4 C28 C27 1.4(3) . . . . ?
Fe N4 C28 C27 -178.07(16) . . . . ?
C26 C27 C28 N4 0.1(3) . . . . ?
